data_1556124
loop_
_publ_author_name
'Ciesielski, Jennifer'
'Cariou, Kevin'
'Frontier, Alison J.'

_publ_section_title
;
 A macrocyclic \b-iodoallenolate intermediate is key: synthesis of the ABD
 core of phomactin A.
;
_journal_issue 16
_journal_name_full 'Organic letters'
_journal_page_first 4082
_journal_page_last 4085
_journal_paper_doi 10.1021/ol3017116
_journal_volume 14
_journal_year 2012
_chemical_absolute_configuration ad
_chemical_formula_moiety 'C26 H30 I N O5'
_chemical_formula_sum 'C26 H30 I N O5'
_chemical_formula_weight 563.41
_chemical_name_common frojc02
_space_group_IT_number 19
_space_group_name_Hall 'P 2ac 2ab'
_space_group_name_H-M_alt 'P 21 21 21'
_symmetry_cell_setting orthorhombic
_symmetry_space_group_name_H-M 'P 21 21 21'
_atom_sites_solution_hydrogens geom
_atom_sites_solution_primary direct
_atom_sites_solution_secondary difmap
_audit_creation_method SHELXL-97
_cell_angle_alpha 90.00
_cell_angle_beta 90.00
_cell_angle_gamma 90.00
_cell_formula_units_Z 4
_cell_length_a 7.7887(16)
_cell_length_b 14.737(3)
_cell_length_c 21.142(4)
_cell_measurement_reflns_used 3779
_cell_measurement_temperature 100.0(1)
_cell_measurement_theta_max 35.74
_cell_measurement_theta_min 2.37
_cell_volume 2426.7(8)
_computing_cell_refinement 'SAINT (Bruker, 2009)'
_computing_data_collection 'APEX2 (Bruker, 2009)'
_computing_data_reduction 'SAINT (Bruker, 2009)'
_computing_molecular_graphics 'SHELXTL (Sheldrick, 2008)'
_computing_publication_material 'SHELXTL (Sheldrick, 2008)'
_computing_structure_refinement 'SHELXL-97 (Sheldrick, 2008)'
_computing_structure_solution 'SIR97 (Altomare et al., 1999)'
_diffrn_ambient_temperature 100.0(1)
_diffrn_measured_fraction_theta_full 0.999
_diffrn_measured_fraction_theta_max 0.999
_diffrn_measurement_device_type 'Bruker SMART APEX II CCD Platform'
_diffrn_measurement_method 'area detector, \w scans per \f'
_diffrn_radiation_monochromator graphite
_diffrn_radiation_source 'fine-focus sealed tube'
_diffrn_radiation_type MoK\a
_diffrn_radiation_wavelength 0.71073
_diffrn_reflns_av_R_equivalents 0.0640
_diffrn_reflns_av_sigmaI/netI 0.0563
_diffrn_reflns_limit_h_max 13
_diffrn_reflns_limit_h_min -13
_diffrn_reflns_limit_k_max 25
_diffrn_reflns_limit_k_min -25
_diffrn_reflns_limit_l_max 36
_diffrn_reflns_limit_l_min -36
_diffrn_reflns_number 59592
_diffrn_reflns_theta_full 37.78
_diffrn_reflns_theta_max 37.78
_diffrn_reflns_theta_min 1.68
_diffrn_standards_number 0
_exptl_absorpt_coefficient_mu 1.356
_exptl_absorpt_correction_T_max 0.9230
_exptl_absorpt_correction_T_min 0.6482
_exptl_absorpt_correction_type multi-scan
_exptl_absorpt_process_details 'SADABS (Sheldrick, 2008)'
_exptl_crystal_colour colorless
_exptl_crystal_density_diffrn 1.542
_exptl_crystal_density_method 'not measured'
_exptl_crystal_description needle
_exptl_crystal_F_000 1144
_exptl_crystal_size_max 0.35
_exptl_crystal_size_mid 0.12
_exptl_crystal_size_min 0.06
_refine_diff_density_max 1.165
_refine_diff_density_min -0.700
_refine_diff_density_rms 0.103
_refine_ls_abs_structure_details 'Flack H D (1983), 5802 Friedel pairs, Acta Cryst. A39, 876-881'
_refine_ls_abs_structure_Flack -0.018(12)
_refine_ls_extinction_method none
_refine_ls_goodness_of_fit_ref 0.995
_refine_ls_hydrogen_treatment constr
_refine_ls_matrix_type full
_refine_ls_number_parameters 302
_refine_ls_number_reflns 12987
_refine_ls_number_restraints 0
_refine_ls_restrained_S_all 0.995
_refine_ls_R_factor_all 0.0672
_refine_ls_R_factor_gt 0.0418
_refine_ls_shift/su_max 0.001
_refine_ls_shift/su_mean 0.000
_refine_ls_structure_factor_coef Fsqd
_refine_ls_weighting_details 'calc w=1/[\s^2^(Fo^2^)+(0.0390P)^2^+0.0000P] where P=(Fo^2^+2Fc^2^)/3'
_refine_ls_weighting_scheme calc
_refine_ls_wR_factor_gt 0.0783
_refine_ls_wR_factor_ref 0.0870
_reflns_number_gt 9590
_reflns_number_total 12987
_reflns_threshold_expression >2sigma(I)
_cod_data_source_file ol3017116_si_004.cif
_cod_data_source_block frojc02
_cod_original_cell_volume 2426.8(9)
_cod_database_code 1556124

loop_
_symmetry_equiv_pos_as_xyz
'x, y, z'
'-x+1/2, -y, z+1/2'
'-x, y+1/2, -z+1/2'
'x+1/2, -y+1/2, -z'

loop_
_atom_site_label
_atom_site_type_symbol
_atom_site_fract_x
_atom_site_fract_y
_atom_site_fract_z
_atom_site_U_iso_or_equiv
_atom_site_adp_type
_atom_site_occupancy
_atom_site_symmetry_multiplicity
_atom_site_calc_flag
_atom_site_refinement_flags
I1 I 0.68956(2) 0.954535(9) 0.234934(8) 0.02612(4) Uani 1 1 d .
O1 O 0.7427(2) 0.61667(11) 0.15052(8) 0.0202(3) Uani 1 1 d .
O2 O 0.9598(2) 0.52177(12) 0.12523(8) 0.0267(4) Uani 1 1 d .
O3 O 0.9369(3) 0.8150(2) 0.09200(10) 0.0547(7) Uani 1 1 d .
O4 O 0.1655(3) 0.37535(14) -0.02192(11) 0.0414(5) Uani 1 1 d .
O5 O 0.3677(3) 0.29092(14) -0.05868(10) 0.0391(5) Uani 1 1 d .
N1 N 0.3156(3) 0.35205(13) -0.02458(9) 0.0271(4) Uani 1 1 d .
C1 C 0.8599(3) 0.67763(15) 0.18456(11) 0.0209(4) Uani 1 1 d .
H1 H 0.9735 0.6785 0.1625 0.025 Uiso 1 1 calc R
C2 C 0.8836(3) 0.64205(16) 0.25121(10) 0.0217(4) Uani 1 1 d .
H2A H 0.9851 0.6713 0.2707 0.026 Uiso 1 1 calc R
H2B H 0.9044 0.5758 0.2499 0.026 Uiso 1 1 calc R
C3 C 0.7250(3) 0.66162(14) 0.29091(10) 0.0202(4) Uani 1 1 d .
H3 H 0.6237 0.6389 0.2665 0.024 Uiso 1 1 calc R
C4 C 0.7003(3) 0.76525(13) 0.29961(9) 0.0178(3) Uani 1 1 d .
C5 C 0.7239(2) 0.81071(13) 0.23531(11) 0.0181(3) Uani 1 1 d .
C6 C 0.7822(2) 0.77127(15) 0.18243(10) 0.0189(4) Uani 1 1 d .
C7 C 0.8023(3) 0.82000(17) 0.11947(11) 0.0258(4) Uani 1 1 d .
C8 C 0.6627(3) 0.87479(17) 0.09123(11) 0.0262(5) Uani 1 1 d .
H8 H 0.6820 0.9382 0.0873 0.031 Uiso 1 1 calc R
C9 C 0.5123(3) 0.84298(17) 0.07084(12) 0.0253(5) Uani 1 1 d .
C10 C 0.4601(3) 0.74565(16) 0.07473(11) 0.0230(4) Uani 1 1 d .
H10A H 0.5574 0.7102 0.0920 0.028 Uiso 1 1 calc R
H10B H 0.4371 0.7232 0.0314 0.028 Uiso 1 1 calc R
C11 C 0.3005(3) 0.72773(17) 0.11587(11) 0.0259(4) Uani 1 1 d .
H11A H 0.2207 0.7797 0.1116 0.031 Uiso 1 1 calc R
H11B H 0.2410 0.6731 0.0997 0.031 Uiso 1 1 calc R
C12 C 0.3404(3) 0.71406(16) 0.18451(11) 0.0225(4) Uani 1 1 d .
H12 H 0.3923 0.6577 0.1949 0.027 Uiso 1 1 calc R
C13 C 0.3133(3) 0.76983(13) 0.23284(11) 0.0211(3) Uani 1 1 d .
C14 C 0.3624(3) 0.74163(16) 0.29974(11) 0.0223(4) Uani 1 1 d .
H14A H 0.3807 0.6752 0.2999 0.027 Uiso 1 1 calc R
H14B H 0.2637 0.7544 0.3278 0.027 Uiso 1 1 calc R
C15 C 0.5211(3) 0.78650(15) 0.32822(11) 0.0206(4) Uani 1 1 d .
H15A H 0.5250 0.7701 0.3736 0.025 Uiso 1 1 calc R
H15B H 0.5041 0.8530 0.3260 0.025 Uiso 1 1 calc R
C16 C 0.7295(4) 0.60907(16) 0.35339(12) 0.0279(5) Uani 1 1 d .
H16A H 0.7273 0.5438 0.3446 0.042 Uiso 1 1 calc R
H16B H 0.6293 0.6255 0.3790 0.042 Uiso 1 1 calc R
H16C H 0.8347 0.6243 0.3765 0.042 Uiso 1 1 calc R
C17 C 0.8339(3) 0.80445(17) 0.34612(11) 0.0248(5) Uani 1 1 d .
H17A H 0.8224 0.8706 0.3478 0.037 Uiso 1 1 calc R
H17B H 0.9497 0.7885 0.3317 0.037 Uiso 1 1 calc R
H17C H 0.8145 0.7791 0.3884 0.037 Uiso 1 1 calc R
C18 C 0.3899(4) 0.9047(2) 0.03636(14) 0.0376(6) Uani 1 1 d .
H18A H 0.4396 0.9656 0.0335 0.056 Uiso 1 1 calc R
H18B H 0.2809 0.9075 0.0594 0.056 Uiso 1 1 calc R
H18C H 0.3695 0.8810 -0.0063 0.056 Uiso 1 1 calc R
C19 C 0.2305(3) 0.86215(16) 0.22711(13) 0.0285(5) Uani 1 1 d .
H19A H 0.2980 0.9067 0.2509 0.043 Uiso 1 1 calc R
H19B H 0.1137 0.8597 0.2442 0.043 Uiso 1 1 calc R
H19C H 0.2262 0.8800 0.1825 0.043 Uiso 1 1 calc R
C20 C 0.8106(3) 0.54196(14) 0.12342(9) 0.0193(3) Uani 1 1 d .
C21 C 0.6765(3) 0.48957(13) 0.08823(9) 0.0193(4) Uani 1 1 d .
C22 C 0.5045(3) 0.51503(15) 0.08988(10) 0.0206(4) Uani 1 1 d .
H22 H 0.4691 0.5635 0.1165 0.025 Uiso 1 1 calc R
C23 C 0.3851(3) 0.47041(14) 0.05323(10) 0.0219(4) Uani 1 1 d .
H23 H 0.2678 0.4880 0.0537 0.026 Uiso 1 1 calc R
C24 C 0.4405(3) 0.39916(14) 0.01563(10) 0.0217(4) Uani 1 1 d .
C25 C 0.6088(3) 0.37010(15) 0.01499(10) 0.0232(4) Uani 1 1 d .
H25 H 0.6423 0.3195 -0.0100 0.028 Uiso 1 1 calc R
C26 C 0.7274(3) 0.41573(14) 0.05125(10) 0.0212(4) Uani 1 1 d .
H26 H 0.8441 0.3970 0.0511 0.025 Uiso 1 1 calc R

loop_
_atom_site_aniso_label
_atom_site_aniso_U_11
_atom_site_aniso_U_22
_atom_site_aniso_U_33
_atom_site_aniso_U_23
_atom_site_aniso_U_13
_atom_site_aniso_U_12
I1 0.02994(6) 0.01739(5) 0.03105(7) -0.00076(6) 0.00157(7) -0.00116(6)
O1 0.0192(7) 0.0202(7) 0.0213(7) -0.0059(6) -0.0007(6) 0.0020(6)
O2 0.0229(8) 0.0280(8) 0.0293(9) -0.0047(6) -0.0012(7) 0.0073(6)
O3 0.0258(10) 0.106(2) 0.0327(11) 0.0254(12) 0.0092(9) 0.0153(12)
O4 0.0354(12) 0.0381(10) 0.0505(12) -0.0145(9) -0.0123(9) -0.0012(9)
O5 0.0435(11) 0.0368(10) 0.0371(11) -0.0193(9) 0.0025(9) -0.0087(9)
N1 0.0365(10) 0.0222(8) 0.0225(9) -0.0018(7) -0.0007(10) -0.0072(10)
C1 0.0174(9) 0.0227(10) 0.0227(10) -0.0055(8) -0.0011(7) 0.0015(7)
C2 0.0214(9) 0.0241(10) 0.0196(10) -0.0049(7) -0.0043(7) 0.0057(8)
C3 0.0237(11) 0.0199(9) 0.0168(9) -0.0018(7) -0.0018(7) 0.0004(7)
C4 0.0195(8) 0.0178(8) 0.0162(8) -0.0033(6) -0.0018(8) -0.0001(8)
C5 0.0174(8) 0.0171(8) 0.0198(8) -0.0008(8) -0.0015(8) -0.0016(6)
C6 0.0133(9) 0.0229(9) 0.0205(9) -0.0002(7) -0.0005(7) -0.0020(7)
C7 0.0203(9) 0.0363(12) 0.0206(9) 0.0026(8) -0.0001(9) -0.0012(11)
C8 0.0299(13) 0.0250(10) 0.0238(10) 0.0054(8) 0.0014(9) 0.0015(9)
C9 0.0252(11) 0.0290(11) 0.0218(10) 0.0060(9) -0.0012(9) 0.0051(9)
C10 0.0226(10) 0.0269(11) 0.0194(10) -0.0005(8) -0.0021(8) 0.0019(8)
C11 0.0203(10) 0.0310(11) 0.0263(10) -0.0014(8) -0.0035(10) 0.0016(10)
C12 0.0172(10) 0.0265(10) 0.0238(10) -0.0013(8) -0.0011(7) 0.0004(8)
C13 0.0158(7) 0.0234(8) 0.0240(9) 0.0004(8) -0.0007(11) -0.0027(8)
C14 0.0192(9) 0.0238(10) 0.0238(10) -0.0004(8) 0.0029(8) -0.0017(8)
C15 0.0230(10) 0.0205(9) 0.0184(9) -0.0025(8) 0.0011(8) 0.0003(8)
C16 0.0410(15) 0.0207(10) 0.0220(10) 0.0017(8) 0.0000(10) 0.0025(9)
C17 0.0230(12) 0.0280(11) 0.0236(10) -0.0065(8) -0.0050(9) -0.0015(9)
C18 0.0397(15) 0.0395(15) 0.0337(14) 0.0107(12) -0.0080(12) 0.0126(12)
C19 0.0280(11) 0.0250(10) 0.0326(13) -0.0003(9) -0.0010(9) 0.0042(8)
C20 0.0223(8) 0.0194(8) 0.0162(7) 0.0005(7) 0.0004(8) 0.0036(11)
C21 0.0260(10) 0.0174(8) 0.0143(8) 0.0013(6) 0.0020(8) 0.0004(8)
C22 0.0257(10) 0.0181(9) 0.0182(9) -0.0024(7) 0.0012(8) 0.0015(8)
C23 0.0257(10) 0.0198(10) 0.0201(9) -0.0010(7) -0.0011(8) -0.0004(8)
C24 0.0323(11) 0.0175(9) 0.0152(9) 0.0003(7) 0.0004(8) -0.0041(8)
C25 0.0353(12) 0.0171(9) 0.0174(9) -0.0016(7) 0.0048(9) 0.0004(9)
C26 0.0253(11) 0.0179(9) 0.0205(9) -0.0007(7) 0.0032(8) 0.0013(7)

loop_
_atom_type_symbol
_atom_type_description
_atom_type_scat_dispersion_real
_atom_type_scat_dispersion_imag
_atom_type_scat_source
C C 0.0033 0.0016 'International Tables Vol C Tables 4.2.6.8 and 6.1.1.4'
H H 0.0000 0.0000 'International Tables Vol C Tables 4.2.6.8 and 6.1.1.4'
N N 0.0061 0.0033 'International Tables Vol C Tables 4.2.6.8 and 6.1.1.4'
O O 0.0106 0.0060 'International Tables Vol C Tables 4.2.6.8 and 6.1.1.4'
I I -0.4742 1.8119 'International Tables Vol C Tables 4.2.6.8 and 6.1.1.4'

loop_
_geom_angle_atom_site_label_1
_geom_angle_atom_site_label_2
_geom_angle_atom_site_label_3
_geom_angle
C20 O1 C1 117.61(16)
O4 N1 O5 123.5(2)
O4 N1 C24 118.4(2)
O5 N1 C24 118.1(2)
O1 C1 C6 107.21(17)
O1 C1 C2 108.65(19)
C6 C1 C2 113.19(18)
O1 C1 H1 109.2
C6 C1 H1 109.2
C2 C1 H1 109.2
C1 C2 C3 110.40(18)
C1 C2 H2A 109.6
C3 C2 H2A 109.6
C1 C2 H2B 109.6
C3 C2 H2B 109.6
H2A C2 H2B 108.1
C2 C3 C16 111.20(18)
C2 C3 C4 110.69(18)
C16 C3 C4 113.50(18)
C2 C3 H3 107.0
C16 C3 H3 107.0
C4 C3 H3 107.0
C5 C4 C17 108.76(18)
C5 C4 C3 108.17(16)
C17 C4 C3 111.11(18)
C5 C4 C15 111.51(17)
C17 C4 C15 106.39(17)
C3 C4 C15 110.90(18)
C6 C5 C4 126.41(18)
C6 C5 I1 118.02(16)
C4 C5 I1 115.07(14)
C5 C6 C1 120.56(19)
C5 C6 C7 124.1(2)
C1 C6 C7 114.68(19)
O3 C7 C8 118.7(2)
O3 C7 C6 118.9(2)
C8 C7 C6 122.4(2)
C9 C8 C7 125.7(2)
C9 C8 H8 117.1
C7 C8 H8 117.1
C8 C9 C10 124.0(2)
C8 C9 C18 120.0(2)
C10 C9 C18 115.8(2)
C9 C10 C11 114.6(2)
C9 C10 H10A 108.6
C11 C10 H10A 108.6
C9 C10 H10B 108.6
C11 C10 H10B 108.6
H10A C10 H10B 107.6
C12 C11 C10 113.8(2)
C12 C11 H11A 108.8
C10 C11 H11A 108.8
C12 C11 H11B 108.8
C10 C11 H11B 108.8
H11A C11 H11B 107.7
C13 C12 C11 129.0(2)
C13 C12 H12 115.5
C11 C12 H12 115.5
C12 C13 C19 124.3(2)
C12 C13 C14 120.37(19)
C19 C13 C14 115.3(2)
C13 C14 C15 116.86(19)
C13 C14 H14A 108.1
C15 C14 H14A 108.1
C13 C14 H14B 108.1
C15 C14 H14B 108.1
H14A C14 H14B 107.3
C14 C15 C4 119.13(18)
C14 C15 H15A 107.5
C4 C15 H15A 107.5
C14 C15 H15B 107.5
C4 C15 H15B 107.5
H15A C15 H15B 107.0
C3 C16 H16A 109.5
C3 C16 H16B 109.5
H16A C16 H16B 109.5
C3 C16 H16C 109.5
H16A C16 H16C 109.5
H16B C16 H16C 109.5
C4 C17 H17A 109.5
C4 C17 H17B 109.5
H17A C17 H17B 109.5
C4 C17 H17C 109.5
H17A C17 H17C 109.5
H17B C17 H17C 109.5
C9 C18 H18A 109.5
C9 C18 H18B 109.5
H18A C18 H18B 109.5
C9 C18 H18C 109.5
H18A C18 H18C 109.5
H18B C18 H18C 109.5
C13 C19 H19A 109.5
C13 C19 H19B 109.5
H19A C19 H19B 109.5
C13 C19 H19C 109.5
H19A C19 H19C 109.5
H19B C19 H19C 109.5
O2 C20 O1 124.6(2)
O2 C20 C21 124.3(2)
O1 C20 C21 110.99(18)
C22 C21 C26 119.8(2)
C22 C21 C20 121.35(19)
C26 C21 C20 118.8(2)
C23 C22 C21 120.5(2)
C23 C22 H22 119.8
C21 C22 H22 119.8
C22 C23 C24 118.3(2)
C22 C23 H23 120.8
C24 C23 H23 120.8
C25 C24 C23 122.5(2)
C25 C24 N1 118.5(2)
C23 C24 N1 119.0(2)
C26 C25 C24 118.7(2)
C26 C25 H25 120.6
C24 C25 H25 120.6
C25 C26 C21 120.1(2)
C25 C26 H26 119.9
C21 C26 H26 119.9

loop_
_geom_bond_atom_site_label_1
_geom_bond_atom_site_label_2
_geom_bond_distance
I1 C5 2.1364(19)
O1 C20 1.349(3)
O1 C1 1.469(3)
O2 C20 1.200(3)
O3 C7 1.201(3)
O4 N1 1.220(3)
O5 N1 1.223(3)
N1 C24 1.467(3)
C1 C6 1.507(3)
C1 C2 1.515(3)
C1 H1 1.0000
C2 C3 1.521(3)
C2 H2A 0.9900
C2 H2B 0.9900
C3 C16 1.532(3)
C3 C4 1.550(3)
C3 H3 1.0000
C4 C5 1.527(3)
C4 C17 1.544(3)
C4 C15 1.553(3)
C5 C6 1.340(3)
C6 C7 1.520(3)
C7 C8 1.480(4)
C8 C9 1.334(4)
C8 H8 0.9500
C9 C10 1.493(3)
C9 C18 1.506(3)
C10 C11 1.540(3)
C10 H10A 0.9900
C10 H10B 0.9900
C11 C12 1.498(3)
C11 H11A 0.9900
C11 H11B 0.9900
C12 C13 1.328(3)
C12 H12 0.9500
C13 C19 1.510(3)
C13 C14 1.523(3)
C14 C15 1.526(3)
C14 H14A 0.9900
C14 H14B 0.9900
C15 H15A 0.9900
C15 H15B 0.9900
C16 H16A 0.9800
C16 H16B 0.9800
C16 H16C 0.9800
C17 H17A 0.9800
C17 H17B 0.9800
C17 H17C 0.9800
C18 H18A 0.9800
C18 H18B 0.9800
C18 H18C 0.9800
C19 H19A 0.9800
C19 H19B 0.9800
C19 H19C 0.9800
C20 C21 1.497(3)
C21 C22 1.392(3)
C21 C26 1.397(3)
C22 C23 1.377(3)
C22 H22 0.9500
C23 C24 1.386(3)
C23 H23 0.9500
C24 C25 1.379(4)
C25 C26 1.376(3)
C25 H25 0.9500
C26 H26 0.9500

loop_
_geom_torsion_atom_site_label_1
_geom_torsion_atom_site_label_2
_geom_torsion_atom_site_label_3
_geom_torsion_atom_site_label_4
_geom_torsion
C20 O1 C1 C6 153.05(17)
C20 O1 C1 C2 -84.3(2)
O1 C1 C2 C3 -75.0(2)
C6 C1 C2 C3 44.0(3)
C1 C2 C3 C16 167.76(19)
C1 C2 C3 C4 -65.1(2)
C2 C3 C4 C5 46.1(2)
C16 C3 C4 C5 171.97(19)
C2 C3 C4 C17 -73.2(2)
C16 C3 C4 C17 52.7(3)
C2 C3 C4 C15 168.69(17)
C16 C3 C4 C15 -65.5(2)
C17 C4 C5 C6 111.1(2)
C3 C4 C5 C6 -9.7(3)
C15 C4 C5 C6 -131.9(2)
C17 C4 C5 I1 -60.6(2)
C3 C4 C5 I1 178.60(13)
C15 C4 C5 I1 56.39(19)
C4 C5 C6 C1 -10.3(3)
I1 C5 C6 C1 161.23(15)
C4 C5 C6 C7 179.7(2)
I1 C5 C6 C7 -8.8(3)
O1 C1 C6 C5 112.4(2)
C2 C1 C6 C5 -7.4(3)
O1 C1 C6 C7 -76.7(2)
C2 C1 C6 C7 163.50(19)
C5 C6 C7 O3 129.0(3)
C1 C6 C7 O3 -41.6(3)
C5 C6 C7 C8 -50.0(3)
C1 C6 C7 C8 139.4(2)
O3 C7 C8 C9 115.7(3)
C6 C7 C8 C9 -65.3(4)
C7 C8 C9 C10 1.2(4)
C7 C8 C9 C18 -173.1(2)
C8 C9 C10 C11 118.1(3)
C18 C9 C10 C11 -67.4(3)
C9 C10 C11 C12 -87.2(3)
C10 C11 C12 C13 106.6(3)
C11 C12 C13 C19 0.8(4)
C11 C12 C13 C14 179.3(2)
C12 C13 C14 C15 106.2(3)
C19 C13 C14 C15 -75.2(2)
C13 C14 C15 C4 -67.3(3)
C5 C4 C15 C14 72.7(2)
C17 C4 C15 C14 -168.9(2)
C3 C4 C15 C14 -48.0(3)
C1 O1 C20 O2 0.1(3)
C1 O1 C20 C21 -177.35(17)
O2 C20 C21 C22 177.7(2)
O1 C20 C21 C22 -4.8(3)
O2 C20 C21 C26 -4.6(3)
O1 C20 C21 C26 172.83(18)
C26 C21 C22 C23 -2.8(3)
C20 C21 C22 C23 174.80(19)
C21 C22 C23 C24 0.9(3)
C22 C23 C24 C25 1.8(3)
C22 C23 C24 N1 -178.9(2)
O4 N1 C24 C25 176.9(2)
O5 N1 C24 C25 -2.5(3)
O4 N1 C24 C23 -2.4(3)
O5 N1 C24 C23 178.1(2)
C23 C24 C25 C26 -2.5(3)
N1 C24 C25 C26 178.2(2)
C24 C25 C26 C21 0.5(3)
C22 C21 C26 C25 2.1(3)
C20 C21 C26 C25 -175.58(19)
